data_4318103
loop_
_publ_author_name
'Shaowu Du'
'Jason A. Kautz'
'Thomas D. McGrath'
'F. Gordon A. Stone'

_publ_contact_author_address
; Department of Chemistry
   Baylor University
   PO Box 97348
   Waco
   TX, 76798-7348
;
_publ_contact_author_email Gordon_Stone@baylor.edu
_publ_contact_author_fax '254 710 2403'
_publ_contact_author_name 'Prof. F. Gordon A. Stone'
_publ_contact_author_phone '254 710 4427'
_publ_section_title
;
 Unprecedented Cage-Carbon to Cage-Boron NMe3 Transfer in a Monocarbon
 Molybdenacarborane
;
_journal_name_full 'Inorganic Chemistry'
_journal_page_first 3202
_journal_page_last 3211
_journal_paper_doi 10.1021/ic020091w
_journal_volume 41
_journal_year 2002
_chemical_formula_sum 'C25 H40 B10 Mo O4 Rh2'
_chemical_formula_weight 814.43
_chemical_name_systematic
;
  ?
;
_space_group_IT_number 14
_symmetry_cell_setting monoclinic
_symmetry_space_group_name_Hall '-P 2yn'
_symmetry_space_group_name_H-M 'P 1 21/n 1'
_atom_sites_solution_hydrogens geom
_atom_sites_solution_primary direct
_atom_sites_solution_secondary difmap
_audit_creation_method SHELXL-97
_cell_angle_alpha 90.00
_cell_angle_beta 113.713(3)
_cell_angle_gamma 90.00
_cell_formula_units_Z 8
_cell_length_a 20.368(3)
_cell_length_b 15.829(3)
_cell_length_c 21.202(4)
_cell_measurement_reflns_used 250
_cell_measurement_temperature 173(2)
_cell_measurement_theta_max 25
_cell_measurement_theta_min 5
_cell_volume 6258.5(19)
_computing_structure_refinement 'SHELXL-97 (Sheldrick, 1997)'
_computing_structure_solution 'SHELXS-97 (Sheldrick, 1990)'
_diffrn_ambient_temperature 173(2)
_diffrn_measured_fraction_theta_full 0.960
_diffrn_measured_fraction_theta_max 0.960
_diffrn_measurement_device_type 'Bruker Smart CCD area detector'
_diffrn_radiation_monochromator graphite
_diffrn_radiation_source 'fine-focus sealed tube'
_diffrn_radiation_type MoK\a
_diffrn_radiation_wavelength 0.71073
_diffrn_reflns_av_R_equivalents 0.0324
_diffrn_reflns_av_sigmaI/netI 0.0437
_diffrn_reflns_limit_h_max 23
_diffrn_reflns_limit_h_min -26
_diffrn_reflns_limit_k_max 15
_diffrn_reflns_limit_k_min -20
_diffrn_reflns_limit_l_max 27
_diffrn_reflns_limit_l_min -25
_diffrn_reflns_number 39212
_diffrn_reflns_theta_full 27.50
_diffrn_reflns_theta_max 27.50
_diffrn_reflns_theta_min 1.66
_diffrn_standards_decay_% none
_exptl_absorpt_coefficient_mu 1.469
_exptl_absorpt_correction_T_max 0.5980
_exptl_absorpt_correction_T_min 0.3864
_exptl_absorpt_correction_type multi-scan
_exptl_crystal_colour red
_exptl_crystal_density_diffrn 1.729
_exptl_crystal_density_method 'not measured'
_exptl_crystal_description blocks
_exptl_crystal_F_000 3232
_exptl_crystal_size_max 0.55
_exptl_crystal_size_mid 0.45
_exptl_crystal_size_min 0.35
_refine_diff_density_max 1.918
_refine_diff_density_min -0.906
_refine_diff_density_rms 0.109
_refine_ls_extinction_method none
_refine_ls_goodness_of_fit_ref 1.022
_refine_ls_hydrogen_treatment mixed
_refine_ls_matrix_type full
_refine_ls_number_parameters 763
_refine_ls_number_reflns 14313
_refine_ls_number_restraints 0
_refine_ls_restrained_S_all 1.022
_refine_ls_R_factor_all 0.0600
_refine_ls_R_factor_gt 0.0350
_refine_ls_shift/su_max 0.003
_refine_ls_shift/su_mean 0.000
_refine_ls_structure_factor_coef Fsqd
_refine_ls_weighting_details 'w=1/[\s^2^(Fo^2^)+(0.0394P)^2^+2.4070P] where P=(Fo^2^+2Fc^2^)/3'
_refine_ls_weighting_scheme calc
_refine_ls_wR_factor_gt 0.0776
_refine_ls_wR_factor_ref 0.0864
_reflns_number_gt 10340
_reflns_number_total 14313
_reflns_threshold_expression >2sigma(I)
_cod_data_source_file ic020091w_1.cif
_cod_data_source_block 10
_cod_depositor_comments
;
The following automatic conversions were performed:

'_symmetry_cell_setting' value 'Monoclinic' changed to 'monoclinic'
according to the built-in table from CIF Core dictionary named
'cif_core.dic' version 2.4.1 from
2010-06-29.

'_exptl_absorpt_correction_type' value 'Multi-Scan'
changed to 'multi-scan' according to the built-in table from CIF Core
dictionary named 'cif_core.dic' version 2.4.1 from 2010-06-29.

Automatic conversion script
Id: cif_fix_values 1646 2011-03-28 12:23:43Z adriana 

The following automatic conversions were performed:

'_refine_ls_weighting_scheme' value 'calc
w=1/[\s^2^(Fo^2^)+(0.0394P)^2^+2.4070P] where P=(Fo^2^+2Fc^2^)/3' was
changed to 'calc'. New tag '_refine_ls_weighting_details' was
created. The value of the new tag was set to
'w=1/[\s^2^(Fo^2^)+(0.0394P)^2^+2.4070P] where P=(Fo^2^+2Fc^2^)/3'.

Automatic conversion script
Id: cif_fix_values 3143 2015-03-26 13:38:13Z robertas 
;
_cod_original_cell_volume 6258.5(18)
_cod_database_code 4318103

loop_
_symmetry_equiv_pos_as_xyz
'x, y, z'
'-x+1/2, y+1/2, -z+1/2'
'-x, -y, -z'
'x-1/2, -y-1/2, z-1/2'

loop_
_atom_site_label
_atom_site_type_symbol
_atom_site_fract_x
_atom_site_fract_y
_atom_site_fract_z
_atom_site_U_iso_or_equiv
_atom_site_adp_type
_atom_site_occupancy
_atom_site_calc_flag
_atom_site_refinement_flags
_atom_site_disorder_assembly
_atom_site_disorder_group
Mo1 Mo 0.214965(16) 0.197904(19) 0.883402(16) 0.02018(7) Uani 1 d . . .
Rh1 Rh 0.067791(15) 0.161040(18) 0.809356(15) 0.02128(7) Uani 1 d . . .
Rh2 Rh 0.117670(15) 0.227626(19) 0.942701(15) 0.02198(7) Uani 1 d . . .
C1 C 0.2759(2) 0.3109(3) 0.8560(2) 0.0338(10) Uani 1 d . . .
H1 H 0.3310 0.2870 0.8661 0.041 Uiso 1 calc R . .
B2 B 0.2534(2) 0.3335(3) 0.9241(2) 0.0264(10) Uani 1 d . . .
H2 H 0.2921 0.3269 0.9791 0.032 Uiso 1 calc R . .
B3 B 0.1573(2) 0.3163(3) 0.8913(2) 0.0225(9) Uani 1 d . . .
B4 B 0.1300(2) 0.2816(3) 0.8044(2) 0.0253(9) Uani 1 d . . .
H4 H 0.070(2) 0.248(2) 0.772(2) 0.030 Uiso 1 d . . .
B5 B 0.2061(3) 0.2759(3) 0.7844(2) 0.0306(10) Uani 1 d . . .
H5 H 0.2128 0.2303 0.7470 0.037 Uiso 1 calc R . .
B6 B 0.2670(3) 0.4162(3) 0.8743(2) 0.0336(11) Uani 1 d . . .
H6 H 0.3129 0.4615 0.8966 0.040 Uiso 1 calc R . .
B7 B 0.1922(3) 0.4196(3) 0.8973(2) 0.0330(11) Uani 1 d . . .
H7 H 0.1888 0.4664 0.9355 0.040 Uiso 1 calc R . .
B8 B 0.1158(3) 0.3878(3) 0.8240(2) 0.0323(11) Uani 1 d . . .
H8 H 0.0613 0.4140 0.8135 0.039 Uiso 1 calc R . .
B9 B 0.1454(3) 0.3621(3) 0.7553(3) 0.0384(12) Uani 1 d . . .
H9 H 0.1106 0.3713 0.6994 0.046 Uiso 1 calc R . .
B10 B 0.2384(3) 0.3804(3) 0.7887(3) 0.0387(12) Uani 1 d . . .
H10 H 0.2655 0.4021 0.7550 0.046 Uiso 1 calc R . .
B11 B 0.1823(3) 0.4486(3) 0.8129(3) 0.0387(12) Uani 1 d . . .
H11 H 0.1710 0.5155 0.7945 0.046 Uiso 1 calc R . .
C2 C 0.3067(2) 0.1716(3) 0.9652(2) 0.0355(10) Uani 1 d . . .
O2 O 0.35876(16) 0.1575(2) 1.01122(19) 0.0576(10) Uani 1 d . . .
C3 C 0.2483(2) 0.1110(3) 0.8325(3) 0.0413(11) Uani 1 d . . .
O3 O 0.2686(2) 0.0642(2) 0.8045(2) 0.0710(12) Uani 1 d . . .
C4 C 0.1800(2) 0.1014(2) 0.9248(2) 0.0261(8) Uani 1 d . . .
O4 O 0.17619(16) 0.03715(17) 0.94931(15) 0.0376(7) Uani 1 d . . .
C5 C 0.0282(2) 0.2474(3) 0.8615(2) 0.0307(9) Uani 1 d . . .
O5 O -0.02544(15) 0.2826(2) 0.84393(17) 0.0466(8) Uani 1 d . . .
C11 C 0.0500(2) 0.0803(3) 0.7203(2) 0.0340(10) Uani 1 d . . .
C12 C -0.0158(2) 0.1248(3) 0.7106(2) 0.0368(10) Uani 1 d . . .
C13 C -0.0379(2) 0.0968(3) 0.7623(2) 0.0353(10) Uani 1 d . . .
C14 C 0.0139(2) 0.0375(2) 0.8049(2) 0.0296(9) Uani 1 d . . .
C15 C 0.0656(2) 0.0242(2) 0.7765(2) 0.0294(9) Uani 1 d . . .
C16 C 0.0875(3) 0.0841(4) 0.6724(2) 0.0570(15) Uani 1 d . . .
H16A H 0.0684 0.0401 0.6372 0.085 Uiso 1 calc R . .
H16B H 0.1391 0.0751 0.6985 0.085 Uiso 1 calc R . .
H16C H 0.0797 0.1397 0.6501 0.085 Uiso 1 calc R . .
C17 C -0.0549(3) 0.1832(3) 0.6514(3) 0.0668(18) Uani 1 d . . .
H17A H -0.0896 0.1509 0.6130 0.100 Uiso 1 calc R . .
H17B H -0.0204 0.2104 0.6364 0.100 Uiso 1 calc R . .
H17C H -0.0801 0.2265 0.6661 0.100 Uiso 1 calc R . .
C18 C -0.1067(2) 0.1210(4) 0.7680(3) 0.0614(16) Uani 1 d . . .
H18A H -0.1444 0.0808 0.7419 0.092 Uiso 1 calc R . .
H18B H -0.1208 0.1779 0.7494 0.092 Uiso 1 calc R . .
H18C H -0.0997 0.1200 0.8165 0.092 Uiso 1 calc R . .
C19 C 0.0073(3) -0.0119(3) 0.8613(2) 0.0482(13) Uani 1 d . . .
H19A H -0.0197 -0.0638 0.8425 0.072 Uiso 1 calc R . .
H19B H -0.0180 0.0218 0.8832 0.072 Uiso 1 calc R . .
H19C H 0.0552 -0.0263 0.8954 0.072 Uiso 1 calc R . .
C20 C 0.1206(2) -0.0446(3) 0.7993(2) 0.0448(12) Uani 1 d . . .
H20A H 0.1004 -0.0962 0.7732 0.067 Uiso 1 calc R . .
H20B H 0.1350 -0.0554 0.8485 0.067 Uiso 1 calc R . .
H20C H 0.1627 -0.0272 0.7910 0.067 Uiso 1 calc R . .
C21 C 0.1122(2) 0.1560(3) 1.0381(2) 0.0360(10) Uani 1 d . . .
C22 C 0.0557(2) 0.2133(3) 1.0097(2) 0.0406(11) Uani 1 d . . .
C23 C 0.0842(3) 0.2981(3) 1.0139(2) 0.0418(11) Uani 1 d . . .
C24 C 0.1603(2) 0.2906(3) 1.0449(2) 0.0353(10) Uani 1 d . . .
C25 C 0.1772(2) 0.2035(3) 1.0578(2) 0.0320(9) Uani 1 d . . .
C26 C 0.1063(3) 0.0635(3) 1.0504(2) 0.0528(14) Uani 1 d . . .
H26A H 0.1055 0.0554 1.0959 0.079 Uiso 1 calc R . .
H26B H 0.1476 0.0337 1.0484 0.079 Uiso 1 calc R . .
H26C H 0.0620 0.0411 1.0149 0.079 Uiso 1 calc R . .
C27 C -0.0230(3) 0.1935(4) 0.9865(3) 0.0683(18) Uani 1 d . . .
H27A H -0.0353 0.1914 1.0267 0.102 Uiso 1 calc R . .
H27B H -0.0334 0.1387 0.9630 0.102 Uiso 1 calc R . .
H27C H -0.0515 0.2376 0.9548 0.102 Uiso 1 calc R . .
C28 C 0.0427(3) 0.3792(4) 0.9957(3) 0.0714(18) Uani 1 d . . .
H28A H 0.0339 0.3990 1.0354 0.107 Uiso 1 calc R . .
H28B H -0.0031 0.3697 0.9566 0.107 Uiso 1 calc R . .
H28C H 0.0704 0.4219 0.9833 0.107 Uiso 1 calc R . .
C29 C 0.2138(3) 0.3614(3) 1.0706(2) 0.0546(14) Uani 1 d . . .
H29A H 0.2216 0.3752 1.1181 0.082 Uiso 1 calc R . .
H29B H 0.1953 0.4113 1.0413 0.082 Uiso 1 calc R . .
H29C H 0.2593 0.3439 1.0690 0.082 Uiso 1 calc R . .
C30 C 0.2494(2) 0.1668(3) 1.0963(2) 0.0501(13) Uani 1 d . . .
H30A H 0.2595 0.1652 1.1455 0.075 Uiso 1 calc R . .
H30B H 0.2855 0.2016 1.0889 0.075 Uiso 1 calc R . .
H30C H 0.2508 0.1093 1.0797 0.075 Uiso 1 calc R . .
Mo2 Mo 0.711279(18) 0.18568(2) 0.889455(16) 0.02380(8) Uani 1 d . . .
Rh3 Rh 0.614350(15) 0.255736(17) 0.936693(14) 0.02038(7) Uani 1 d . . .
Rh4 Rh 0.561877(17) 0.177404(19) 0.807890(15) 0.02698(8) Uani 1 d . . .
C31 C 0.7939(2) 0.2718(3) 0.8640(2) 0.0400(11) Uani 1 d . . .
H31 H 0.8445 0.2342 0.8794 0.048 Uiso 1 calc R . .
B32 B 0.7695(2) 0.3140(3) 0.9255(3) 0.0309(10) Uani 1 d . . .
H32 H 0.8032 0.3073 0.9820 0.037 Uiso 1 calc R . .
B33 B 0.6723(2) 0.3185(3) 0.8861(2) 0.0245(9) Uani 1 d . . .
B34 B 0.6460(3) 0.2750(3) 0.8020(2) 0.0295(10) Uani 1 d . . .
H34 H 0.592(2) 0.256(2) 0.770(2) 0.035 Uiso 1 d . . .
B35 B 0.7240(3) 0.2425(3) 0.7904(3) 0.0372(12) Uani 1 d . . .
H35 H 0.7263 0.1885 0.7572 0.045 Uiso 1 calc R . .
B36 B 0.8016(3) 0.3800(4) 0.8774(3) 0.0447(14) Uani 1 d . . .
H36 H 0.8538 0.4145 0.9020 0.054 Uiso 1 calc R . .
B37 B 0.7239(3) 0.4107(3) 0.8913(3) 0.0354(12) Uani 1 d . . .
H37 H 0.7244 0.4651 0.9253 0.042 Uiso 1 calc R . .
B38 B 0.6479(3) 0.3865(3) 0.8146(2) 0.0330(11) Uani 1 d . . .
H38 H 0.5979 0.4255 0.7976 0.040 Uiso 1 calc R . .
B39 B 0.6798(3) 0.3398(4) 0.7536(3) 0.0426(13) Uani 1 d . . .
H39 H 0.6511 0.3478 0.6965 0.051 Uiso 1 calc R . .
B40 B 0.7739(3) 0.3373(4) 0.7945(3) 0.0487(15) Uani 1 d . . .
H40 H 0.8080 0.3442 0.7645 0.058 Uiso 1 calc R . .
B41 B 0.7268(3) 0.4243(4) 0.8089(3) 0.0469(14) Uani 1 d . . .
H41 H 0.7286 0.4888 0.7879 0.056 Uiso 1 calc R . .
C32 C 0.7942(2) 0.1560(2) 0.9782(2) 0.0301(9) Uani 1 d . . .
O32 O 0.84177(15) 0.14319(19) 1.02927(16) 0.0416(8) Uani 1 d . . .
C33 C 0.7315(3) 0.0805(3) 0.8464(2) 0.0461(12) Uani 1 d . . .
O33 O 0.7429(2) 0.0211(2) 0.82206(19) 0.0724(13) Uani 1 d . . .
C34 C 0.6573(2) 0.1120(2) 0.9317(2) 0.0292(9) Uani 1 d . . .
O34 O 0.63982(16) 0.05767(17) 0.95876(15) 0.0391(7) Uani 1 d . . .
C35 C 0.5354(2) 0.2855(2) 0.85005(19) 0.0263(8) Uani 1 d . . .
O35 O 0.48981(15) 0.33501(18) 0.82656(15) 0.0377(7) Uani 1 d . . .
C41 C 0.5354(3) 0.0790(3) 0.7279(2) 0.0477(13) Uani 1 d . . .
C42 C 0.4793(2) 0.1424(3) 0.7076(2) 0.0367(11) Uani 1 d . . .
C43 C 0.4469(2) 0.1413(3) 0.7559(2) 0.0375(11) Uani 1 d . . .
C44 C 0.4832(3) 0.0786(3) 0.8069(2) 0.0427(12) Uani 1 d . . .
C45 C 0.5351(3) 0.0377(3) 0.7875(2) 0.0482(14) Uani 1 d . . .
C46 C 0.5761(3) 0.0554(4) 0.6861(3) 0.074(2) Uani 1 d . . .
H46A H 0.5513 0.0093 0.6547 0.111 Uiso 1 calc R . .
H46B H 0.6244 0.0370 0.7166 0.111 Uiso 1 calc R . .
H46C H 0.5795 0.1044 0.6593 0.111 Uiso 1 calc R . .
C47 C 0.4550(3) 0.1950(3) 0.6427(2) 0.0491(13) Uani 1 d . . .
H47A H 0.4173 0.1649 0.6051 0.074 Uiso 1 calc R . .
H47B H 0.4958 0.2052 0.6303 0.074 Uiso 1 calc R . .
H47C H 0.4363 0.2492 0.6506 0.074 Uiso 1 calc R . .
C48 C 0.3830(2) 0.1918(3) 0.7524(3) 0.0458(12) Uani 1 d . . .
H48A H 0.3390 0.1603 0.7262 0.069 Uiso 1 calc R . .
H48B H 0.3821 0.2460 0.7296 0.069 Uiso 1 calc R . .
H48C H 0.3863 0.2021 0.7992 0.069 Uiso 1 calc R . .
C49 C 0.4624(3) 0.0521(3) 0.8639(2) 0.0579(15) Uani 1 d . . .
H49A H 0.4268 0.0068 0.8478 0.087 Uiso 1 calc R . .
H49B H 0.4420 0.1005 0.8786 0.087 Uiso 1 calc R . .
H49C H 0.5049 0.0318 0.9029 0.087 Uiso 1 calc R . .
C50 C 0.5748(3) -0.0419(3) 0.8180(3) 0.073(2) Uani 1 d . . .
H50A H 0.5450 -0.0908 0.7954 0.109 Uiso 1 calc R . .
H50B H 0.5859 -0.0434 0.8674 0.109 Uiso 1 calc R . .
H50C H 0.6195 -0.0438 0.8109 0.109 Uiso 1 calc R . .
C51 C 0.6548(2) 0.2308(3) 1.05378(19) 0.0287(9) Uani 1 d . . .
C52 C 0.5801(2) 0.2166(3) 1.0266(2) 0.0329(9) Uani 1 d . . .
C53 C 0.5455(2) 0.2924(3) 0.9932(2) 0.0362(10) Uani 1 d . . .
C54 C 0.5984(2) 0.3553(3) 1.0012(2) 0.0324(9) Uani 1 d . . .
C55 C 0.6667(2) 0.3163(2) 1.03870(19) 0.0267(8) Uani 1 d . . .
C56 C 0.7115(2) 0.1712(3) 1.0986(2) 0.0362(10) Uani 1 d . . .
H56A H 0.7158 0.1759 1.1462 0.054 Uiso 1 calc R . .
H56B H 0.7575 0.1856 1.0967 0.054 Uiso 1 calc R . .
H56C H 0.6983 0.1132 1.0823 0.054 Uiso 1 calc R . .
C57 C 0.5438(3) 0.1390(3) 1.0367(2) 0.0506(13) Uani 1 d . . .
H57A H 0.5378 0.1433 1.0802 0.076 Uiso 1 calc R . .
H57B H 0.5731 0.0893 1.0381 0.076 Uiso 1 calc R . .
H57C H 0.4967 0.1333 0.9985 0.076 Uiso 1 calc R . .
C58 C 0.4655(2) 0.3075(4) 0.9624(3) 0.0519(13) Uani 1 d . . .
H58A H 0.4498 0.3223 0.9991 0.078 Uiso 1 calc R . .
H58B H 0.4407 0.2560 0.9391 0.078 Uiso 1 calc R . .
H58C H 0.4539 0.3539 0.9291 0.078 Uiso 1 calc R . .
C59 C 0.5841(3) 0.4458(3) 0.9786(2) 0.0464(12) Uani 1 d . . .
H59A H 0.5786 0.4792 1.0150 0.070 Uiso 1 calc R . .
H59B H 0.5401 0.4493 0.9365 0.070 Uiso 1 calc R . .
H59C H 0.6244 0.4679 0.9695 0.070 Uiso 1 calc R . .
C60 C 0.7368(2) 0.3614(3) 1.0682(2) 0.0371(10) Uani 1 d . . .
H60A H 0.7457 0.3813 1.1147 0.056 Uiso 1 calc R . .
H60B H 0.7356 0.4098 1.0389 0.056 Uiso 1 calc R . .
H60C H 0.7753 0.3228 1.0703 0.056 Uiso 1 calc R . .

loop_
_atom_site_aniso_label
_atom_site_aniso_U_11
_atom_site_aniso_U_22
_atom_site_aniso_U_33
_atom_site_aniso_U_23
_atom_site_aniso_U_13
_atom_site_aniso_U_12
Mo1 0.01869(16) 0.02040(16) 0.02174(16) 0.00051(12) 0.00844(13) -0.00179(12)
Rh1 0.01959(15) 0.02290(15) 0.01944(15) -0.00276(11) 0.00585(12) -0.00379(11)
Rh2 0.01904(15) 0.02705(16) 0.01955(15) -0.00289(12) 0.00745(12) -0.00357(12)
C1 0.036(2) 0.039(2) 0.030(2) -0.0023(18) 0.0158(19) -0.0166(19)
B2 0.030(2) 0.027(2) 0.021(2) -0.0021(17) 0.0085(19) -0.0102(18)
B3 0.025(2) 0.020(2) 0.020(2) 0.0007(16) 0.0065(18) 0.0019(16)
B4 0.028(2) 0.025(2) 0.020(2) 0.0025(17) 0.0063(19) -0.0062(18)
B5 0.042(3) 0.031(2) 0.021(2) -0.0008(18) 0.015(2) -0.011(2)
B6 0.040(3) 0.029(2) 0.032(3) 0.0013(19) 0.015(2) -0.016(2)
B7 0.040(3) 0.024(2) 0.029(3) -0.0024(18) 0.008(2) -0.006(2)
B8 0.039(3) 0.020(2) 0.028(2) 0.0062(18) 0.004(2) 0.0036(19)
B9 0.053(3) 0.032(3) 0.023(2) 0.0076(19) 0.008(2) -0.008(2)
B10 0.054(3) 0.038(3) 0.028(3) 0.001(2) 0.020(2) -0.019(2)
B11 0.053(3) 0.023(2) 0.032(3) 0.0044(19) 0.008(2) -0.008(2)
C2 0.023(2) 0.039(2) 0.040(3) 0.0070(19) 0.008(2) -0.0004(18)
O2 0.0276(17) 0.071(2) 0.057(2) 0.0211(19) -0.0001(17) 0.0022(16)
C3 0.042(3) 0.039(3) 0.055(3) -0.009(2) 0.031(2) -0.006(2)
O3 0.074(3) 0.061(2) 0.105(3) -0.039(2) 0.064(3) -0.006(2)
C4 0.026(2) 0.024(2) 0.027(2) 0.0006(16) 0.0088(17) 0.0005(15)
O4 0.0466(18) 0.0243(15) 0.0373(17) 0.0073(13) 0.0121(15) -0.0054(13)
C5 0.025(2) 0.034(2) 0.030(2) -0.0073(17) 0.0072(18) -0.0003(17)
O5 0.0256(16) 0.054(2) 0.050(2) -0.0152(16) 0.0046(15) 0.0107(15)
C11 0.041(2) 0.036(2) 0.025(2) -0.0135(17) 0.0137(19) -0.0152(19)
C12 0.033(2) 0.039(2) 0.025(2) -0.0054(18) -0.0023(19) -0.0111(19)
C13 0.024(2) 0.038(2) 0.038(2) -0.0157(19) 0.0054(19) -0.0121(18)
C14 0.032(2) 0.029(2) 0.027(2) -0.0064(16) 0.0122(18) -0.0142(17)
C15 0.030(2) 0.026(2) 0.031(2) -0.0114(16) 0.0110(18) -0.0111(16)
C16 0.072(4) 0.072(4) 0.038(3) -0.021(3) 0.033(3) -0.030(3)
C17 0.064(4) 0.061(4) 0.038(3) 0.006(2) -0.018(3) -0.004(3)
C18 0.025(2) 0.071(4) 0.084(4) -0.026(3) 0.018(3) -0.012(2)
C19 0.051(3) 0.052(3) 0.042(3) -0.003(2) 0.019(2) -0.026(2)
C20 0.048(3) 0.027(2) 0.052(3) -0.013(2) 0.012(2) -0.001(2)
C21 0.043(3) 0.047(3) 0.021(2) -0.0046(18) 0.017(2) -0.015(2)
C22 0.040(3) 0.061(3) 0.029(2) -0.012(2) 0.023(2) -0.015(2)
C23 0.049(3) 0.047(3) 0.034(2) -0.010(2) 0.022(2) 0.004(2)
C24 0.044(3) 0.039(2) 0.026(2) -0.0117(18) 0.016(2) -0.012(2)
C25 0.040(2) 0.040(2) 0.0191(19) -0.0024(17) 0.0152(18) -0.0141(19)
C26 0.078(4) 0.049(3) 0.039(3) 0.000(2) 0.031(3) -0.031(3)
C27 0.040(3) 0.119(5) 0.062(4) -0.018(4) 0.038(3) -0.019(3)
C28 0.089(5) 0.070(4) 0.058(4) -0.012(3) 0.033(3) 0.031(3)
C29 0.080(4) 0.048(3) 0.033(3) -0.020(2) 0.020(3) -0.033(3)
C30 0.043(3) 0.066(3) 0.027(2) 0.008(2) -0.001(2) 0.002(2)
Mo2 0.02766(18) 0.02327(17) 0.01825(16) 0.00426(12) 0.00693(14) 0.00704(13)
Rh3 0.01960(15) 0.02291(15) 0.01600(14) 0.00067(11) 0.00443(12) -0.00221(11)
Rh4 0.03046(17) 0.02546(16) 0.01681(15) -0.00110(11) 0.00096(13) 0.00016(13)
C31 0.036(2) 0.048(3) 0.040(3) 0.015(2) 0.020(2) 0.009(2)
B32 0.027(2) 0.029(2) 0.037(3) 0.007(2) 0.014(2) -0.0012(19)
B33 0.024(2) 0.024(2) 0.026(2) 0.0057(17) 0.0097(19) 0.0037(17)
B34 0.031(2) 0.033(3) 0.023(2) 0.0085(19) 0.009(2) 0.008(2)
B35 0.040(3) 0.047(3) 0.026(2) 0.013(2) 0.014(2) 0.015(2)
B36 0.042(3) 0.046(3) 0.047(3) 0.018(3) 0.019(3) -0.001(2)
B37 0.037(3) 0.025(2) 0.041(3) 0.009(2) 0.013(2) -0.002(2)
B38 0.037(3) 0.026(2) 0.035(3) 0.013(2) 0.014(2) 0.005(2)
B39 0.043(3) 0.058(3) 0.031(3) 0.023(2) 0.019(2) 0.012(3)
B40 0.039(3) 0.066(4) 0.044(3) 0.025(3) 0.021(3) 0.005(3)
B41 0.048(3) 0.046(3) 0.050(3) 0.024(3) 0.023(3) 0.001(3)
C32 0.033(2) 0.026(2) 0.033(2) 0.0087(17) 0.015(2) 0.0018(17)
O32 0.0331(17) 0.0412(18) 0.0368(18) 0.0156(14) -0.0002(15) 0.0005(14)
C33 0.059(3) 0.043(3) 0.033(3) 0.006(2) 0.016(2) 0.020(2)
O33 0.120(4) 0.052(2) 0.048(2) -0.0017(18) 0.037(2) 0.043(2)
C34 0.032(2) 0.025(2) 0.023(2) 0.0006(16) 0.0030(17) -0.0016(17)
O34 0.0469(18) 0.0253(15) 0.0356(17) 0.0075(13) 0.0065(15) -0.0073(13)
C35 0.029(2) 0.023(2) 0.0223(19) -0.0019(15) 0.0060(17) -0.0015(16)
O35 0.0326(16) 0.0387(17) 0.0317(16) 0.0033(13) 0.0025(13) 0.0093(13)
C41 0.052(3) 0.042(3) 0.028(2) -0.019(2) -0.006(2) 0.007(2)
C42 0.039(2) 0.035(2) 0.020(2) -0.0072(17) -0.0056(19) 0.0001(19)
C43 0.041(3) 0.029(2) 0.025(2) -0.0020(17) -0.0048(19) -0.0084(19)
C44 0.047(3) 0.029(2) 0.033(2) -0.0020(18) -0.004(2) -0.015(2)
C45 0.055(3) 0.025(2) 0.033(3) -0.0071(18) -0.014(2) -0.001(2)
C46 0.071(4) 0.087(4) 0.040(3) -0.029(3) -0.003(3) 0.033(3)
C47 0.047(3) 0.064(3) 0.025(2) 0.008(2) 0.002(2) 0.007(2)
C48 0.037(3) 0.044(3) 0.044(3) -0.001(2) 0.003(2) -0.010(2)
C49 0.061(3) 0.054(3) 0.041(3) 0.010(2) 0.002(3) -0.028(3)
C50 0.085(4) 0.028(3) 0.054(3) -0.008(2) -0.026(3) 0.006(3)
C51 0.030(2) 0.037(2) 0.0174(19) -0.0022(16) 0.0087(17) -0.0037(17)
C52 0.035(2) 0.047(3) 0.020(2) 0.0017(18) 0.0152(18) -0.0100(19)
C53 0.032(2) 0.055(3) 0.021(2) 0.0004(19) 0.0092(18) 0.006(2)
C54 0.035(2) 0.036(2) 0.025(2) -0.0046(17) 0.0107(19) 0.0064(18)
C55 0.030(2) 0.028(2) 0.0181(19) -0.0025(15) 0.0052(17) 0.0006(16)
C56 0.040(2) 0.040(2) 0.021(2) 0.0064(17) 0.0046(19) 0.0037(19)
C57 0.053(3) 0.066(3) 0.032(3) 0.006(2) 0.017(2) -0.020(3)
C58 0.030(3) 0.082(4) 0.047(3) 0.004(3) 0.019(2) 0.006(2)
C59 0.054(3) 0.039(3) 0.040(3) -0.009(2) 0.013(2) 0.014(2)
C60 0.040(2) 0.032(2) 0.032(2) -0.0085(18) 0.006(2) -0.0073(19)

loop_
_atom_type_symbol
_atom_type_description
_atom_type_scat_dispersion_real
_atom_type_scat_dispersion_imag
_atom_type_scat_source
C C 0.0033 0.0016 'International Tables Vol C Tables 4.2.6.8 and 6.1.1.4'
H H 0.0000 0.0000 'International Tables Vol C Tables 4.2.6.8 and 6.1.1.4'
B B 0.0013 0.0007 'International Tables Vol C Tables 4.2.6.8 and 6.1.1.4'
O O 0.0106 0.0060 'International Tables Vol C Tables 4.2.6.8 and 6.1.1.4'
Mo Mo -1.6832 0.6857 'International Tables Vol C Tables 4.2.6.8 and 6.1.1.4'
Rh Rh -1.1178 0.9187 'International Tables Vol C Tables 4.2.6.8 and 6.1.1.4'

loop_
_geom_angle_atom_site_label_1
_geom_angle_atom_site_label_2
_geom_angle_atom_site_label_3
_geom_angle
_geom_angle_site_symmetry_1
_geom_angle_site_symmetry_3
_geom_angle_publ_flag
C2 Mo1 C3 85.70(19) . . y
C2 Mo1 C4 80.63(16) . . y
C3 Mo1 C4 88.30(17) . . y
C2 Mo1 B3 115.97(17) . . y
C3 Mo1 B3 154.24(18) . . y
C4 Mo1 B3 108.02(15) . . y
C2 Mo1 B4 156.43(17) . . y
C3 Mo1 B4 108.68(18) . . y
C4 Mo1 B4 117.37(15) . . y
B3 Mo1 B4 46.30(16) . . ?
C2 Mo1 B2 79.31(17) . . y
C3 Mo1 B2 133.49(17) . . y
C4 Mo1 B2 131.17(15) . . y
B3 Mo1 B2 46.66(16) . . ?
B4 Mo1 B2 77.27(16) . . ?
C2 Mo1 C1 88.38(16) . . y
C3 Mo1 C1 93.50(16) . . y
C4 Mo1 C1 168.71(15) . . y
B3 Mo1 C1 74.45(16) . . ?
B4 Mo1 C1 72.56(15) . . ?
B2 Mo1 C1 42.81(15) . . ?
C2 Mo1 B5 125.55(17) . . y
C3 Mo1 B5 78.76(18) . . y
C4 Mo1 B5 149.05(15) . . y
B3 Mo1 B5 77.17(17) . . ?
B4 Mo1 B5 44.45(17) . . ?
B2 Mo1 B5 75.13(16) . . ?
C1 Mo1 B5 41.91(14) . . ?
C2 Mo1 Rh2 103.18(13) . . y
C3 Mo1 Rh2 143.87(12) . . y
C4 Mo1 Rh2 59.57(11) . . y
B3 Mo1 Rh2 48.54(11) . . y
B4 Mo1 Rh2 76.49(12) . . y
B2 Mo1 Rh2 82.61(11) . . y
C1 Mo1 Rh2 121.33(11) . . y
B5 Mo1 Rh2 119.77(12) . . y
C2 Mo1 Rh1 147.45(12) . . y
C3 Mo1 Rh1 94.10(13) . . y
C4 Mo1 Rh1 66.84(11) . . y
B3 Mo1 Rh1 75.24(11) . . y
B4 Mo1 Rh1 52.57(11) . . y
B2 Mo1 Rh1 121.28(12) . . y
C1 Mo1 Rh1 124.05(11) . . y
B5 Mo1 Rh1 86.00(11) . . y
Rh2 Mo1 Rh1 59.811(15) . . y
C5 Rh1 C12 110.98(16) . . ?
C5 Rh1 C11 149.89(16) . . ?
C12 Rh1 C11 38.92(16) . . ?
C5 Rh1 C13 91.49(15) . . ?
C12 Rh1 C13 37.48(16) . . ?
C11 Rh1 C13 63.31(16) . . ?
C5 Rh1 C14 107.78(15) . . ?
C12 Rh1 C14 63.02(16) . . ?
C11 Rh1 C14 62.74(15) . . ?
C13 Rh1 C14 37.48(15) . . ?
C5 Rh1 C15 144.44(16) . . ?
C12 Rh1 C15 62.80(16) . . ?
C11 Rh1 C15 37.02(15) . . ?
C13 Rh1 C15 61.94(15) . . ?
C14 Rh1 C15 36.86(14) . . ?
C5 Rh1 B4 79.74(16) . . y
C12 Rh1 B4 113.78(16) . . ?
C11 Rh1 B4 110.23(16) . . ?
C13 Rh1 B4 143.67(16) . . ?
C14 Rh1 B4 172.41(16) . . ?
C15 Rh1 B4 135.71(16) . . ?
C5 Rh1 Rh2 44.51(11) . . y
C12 Rh1 Rh2 153.69(13) . . ?
C11 Rh1 Rh2 163.70(12) . . ?
C13 Rh1 Rh2 121.23(12) . . ?
C14 Rh1 Rh2 110.28(10) . . ?
C15 Rh1 Rh2 128.58(11) . . ?
B4 Rh1 Rh2 75.69(11) . . y
C5 Rh1 Mo1 96.81(11) . . y
C12 Rh1 Mo1 146.29(13) . . ?
C11 Rh1 Mo1 111.73(12) . . ?
C13 Rh1 Mo1 164.25(12) . . ?
C14 Rh1 Mo1 126.81(11) . . ?
C15 Rh1 Mo1 104.64(10) . . ?
B4 Rh1 Mo1 51.59(11) . . y
Rh2 Rh1 Mo1 59.232(11) . . y
C5 Rh2 B3 81.70(17) . . y
C5 Rh2 C23 94.94(17) . . ?
B3 Rh2 C23 107.68(18) . . ?
C5 Rh2 C24 130.12(17) . . ?
B3 Rh2 C24 97.08(16) . . ?
C23 Rh2 C24 37.66(16) . . ?
C5 Rh2 C22 90.59(17) . . ?
B3 Rh2 C22 144.28(17) . . ?
C23 Rh2 C22 38.00(17) . . ?
C24 Rh2 C22 61.97(16) . . ?
C5 Rh2 C25 150.66(17) . . ?
B3 Rh2 C25 120.76(15) . . ?
C23 Rh2 C25 61.80(17) . . ?
C24 Rh2 C25 36.81(15) . . ?
C22 Rh2 C25 60.10(16) . . ?
C5 Rh2 C21 118.70(17) . . ?
B3 Rh2 C21 156.24(15) . . ?
C23 Rh2 C21 61.32(17) . . ?
C24 Rh2 C21 60.95(15) . . ?
C22 Rh2 C21 35.14(16) . . ?
C25 Rh2 C21 35.90(14) . . ?
C5 Rh2 C4 110.29(15) . . y
B3 Rh2 C4 97.53(14) . . y
C23 Rh2 C4 146.67(15) . . ?
C24 Rh2 C4 119.21(15) . . ?
C22 Rh2 C4 117.74(16) . . ?
C25 Rh2 C4 86.76(14) . . ?
C21 Rh2 C4 86.97(14) . . ?
C5 Rh2 Mo1 102.12(13) . . y
B3 Rh2 Mo1 52.65(11) . . y
C23 Rh2 Mo1 150.68(13) . . ?
C24 Rh2 Mo1 116.53(11) . . ?
C22 Rh2 Mo1 161.31(13) . . ?
C25 Rh2 Mo1 106.65(11) . . ?
C21 Rh2 Mo1 126.45(12) . . ?
C4 Rh2 Mo1 44.95(9) . . y
C5 Rh2 Rh1 48.92(12) . . y
B3 Rh2 Rh1 77.84(11) . . y
C23 Rh2 Rh1 143.11(13) . . ?
C24 Rh2 Rh1 174.86(11) . . ?
C22 Rh2 Rh1 121.99(11) . . ?
C25 Rh2 Rh1 147.11(11) . . ?
C21 Rh2 Rh1 124.18(10) . . ?
C4 Rh2 Rh1 62.71(9) . . y
Mo1 Rh2 Rh1 60.957(14) . . y
B5 C1 B10 62.3(3) . . ?
B5 C1 B2 114.1(3) . . ?
B10 C1 B2 112.6(4) . . ?
B5 C1 B6 112.8(3) . . ?
B10 C1 B6 61.3(3) . . ?
B2 C1 B6 61.7(3) . . ?
B5 C1 Mo1 69.1(2) . . ?
B10 C1 Mo1 125.6(3) . . ?
B2 C1 Mo1 67.07(19) . . ?
B6 C1 Mo1 123.8(3) . . ?
C1 B2 B6 59.7(3) . . ?
C1 B2 B7 106.3(3) . . ?
B6 B2 B7 60.1(3) . . ?
C1 B2 B3 104.9(3) . . ?
B6 B2 B3 106.6(3) . . ?
B7 B2 B3 58.9(2) . . ?
C1 B2 Mo1 70.1(2) . . ?
B6 B2 Mo1 124.8(3) . . ?
B7 B2 Mo1 120.0(3) . . ?
B3 B2 Mo1 64.49(18) . . ?
B8 B3 B7 60.5(3) . . ?
B8 B3 B4 60.6(2) . . ?
B7 B3 B4 107.9(3) . . ?
B8 B3 B2 107.9(3) . . ?
B7 B3 B2 59.5(2) . . ?
B4 B3 B2 106.3(3) . . ?
B8 B3 Rh2 133.4(3) . . ?
B7 B3 Rh2 143.1(3) . . ?
B4 B3 Rh2 107.6(2) . . y
B2 B3 Rh2 118.5(2) . . y
B8 B3 Mo1 124.9(3) . . ?
B7 B3 Mo1 124.6(3) . . ?
B4 B3 Mo1 67.8(2) . . ?
B2 B3 Mo1 68.9(2) . . ?
Rh2 B3 Mo1 78.82(14) . . y
B9 B4 B5 60.7(3) . . ?
B9 B4 B8 62.5(3) . . ?
B5 B4 B8 110.2(3) . . ?
B9 B4 B3 109.5(3) . . ?
B5 B4 B3 109.0(3) . . ?
B8 B4 B3 58.7(2) . . ?
B9 B4 Mo1 126.4(3) . . ?
B5 B4 Mo1 70.5(2) . . ?
B8 B4 Mo1 121.4(3) . . ?
B3 B4 Mo1 65.87(19) . . ?
B9 B4 Rh1 149.2(3) . . ?
B5 B4 Rh1 121.1(3) . . y
B8 B4 Rh1 128.5(3) . . ?
B3 B4 Rh1 98.9(2) . . y
Mo1 B4 Rh1 75.84(13) . . y
C1 B5 B4 105.5(3) . . ?
C1 B5 B10 59.3(3) . . ?
B4 B5 B10 106.4(4) . . ?
C1 B5 B9 105.9(3) . . ?
B4 B5 B9 59.2(3) . . ?
B10 B5 B9 59.4(3) . . ?
C1 B5 Mo1 69.0(2) . . ?
B4 B5 Mo1 65.0(2) . . ?
B10 B5 Mo1 123.0(3) . . ?
B9 B5 Mo1 119.9(3) . . ?
C1 B6 B10 58.8(3) . . ?
C1 B6 B11 105.8(3) . . ?
B10 B6 B11 60.9(3) . . ?
C1 B6 B2 58.6(2) . . ?
B10 B6 B2 108.0(3) . . ?
B11 B6 B2 108.2(3) . . ?
C1 B6 B7 105.5(3) . . ?
B10 B6 B7 109.1(3) . . ?
B11 B6 B7 60.2(3) . . ?
B2 B6 B7 60.2(3) . . ?
B3 B7 B8 59.2(2) . . ?
B3 B7 B6 108.5(3) . . ?
B8 B7 B6 107.4(4) . . ?
B3 B7 B11 106.7(3) . . ?
B8 B7 B11 59.2(3) . . ?
B6 B7 B11 59.7(3) . . ?
B3 B7 B2 61.6(2) . . ?
B8 B7 B2 108.5(3) . . ?
B6 B7 B2 59.8(3) . . ?
B11 B7 B2 107.5(4) . . ?
B3 B8 B11 108.6(3) . . ?
B3 B8 B7 60.2(2) . . ?
B11 B8 B7 60.6(3) . . ?
B3 B8 B4 60.7(2) . . ?
B11 B8 B4 106.2(4) . . ?
B7 B8 B4 107.7(3) . . ?
B3 B8 B9 107.4(3) . . ?
B11 B8 B9 59.7(3) . . ?
B7 B8 B9 107.8(4) . . ?
B4 B8 B9 57.9(3) . . ?
B4 B9 B10 107.5(3) . . ?
B4 B9 B5 60.1(3) . . ?
B10 B9 B5 60.0(3) . . ?
B4 B9 B11 106.2(3) . . ?
B10 B9 B11 60.7(3) . . ?
B5 B9 B11 108.0(3) . . ?
B4 B9 B8 59.6(3) . . ?
B10 B9 B8 106.8(3) . . ?
B5 B9 B8 107.5(3) . . ?
B11 B9 B8 57.9(3) . . ?
C1 B10 B9 106.1(3) . . ?
C1 B10 B6 59.9(3) . . ?
B9 B10 B6 109.0(4) . . ?
C1 B10 B5 58.4(2) . . ?
B9 B10 B5 60.6(3) . . ?
B6 B10 B5 108.5(3) . . ?
C1 B10 B11 105.7(3) . . ?
B9 B10 B11 60.4(3) . . ?
B6 B10 B11 59.7(3) . . ?
B5 B10 B11 108.3(4) . . ?
B8 B11 B6 108.6(3) . . ?
B8 B11 B7 60.3(3) . . ?
B6 B11 B7 60.1(3) . . ?
B8 B11 B9 62.3(3) . . ?
B6 B11 B9 107.4(4) . . ?
B7 B11 B9 109.6(3) . . ?
B8 B11 B10 108.9(3) . . ?
B6 B11 B10 59.3(3) . . ?
B7 B11 B10 107.7(3) . . ?
B9 B11 B10 58.9(3) . . ?
O2 C2 Mo1 179.2(4) . . y
O3 C3 Mo1 177.8(4) . . y
O4 C4 Mo1 162.4(3) . . y
O4 C4 Rh2 120.6(3) . . y
Mo1 C4 Rh2 75.48(12) . . y
O5 C5 Rh2 142.1(4) . . y
O5 C5 Rh1 131.2(3) . . y
Rh2 C5 Rh1 86.56(16) . . y
C15 C11 C12 107.8(4) . . ?
C15 C11 C16 126.4(4) . . ?
C12 C11 C16 125.2(4) . . ?
C15 C11 Rh1 74.7(2) . . ?
C12 C11 Rh1 70.3(2) . . ?
C16 C11 Rh1 127.6(3) . . ?
C13 C12 C11 107.5(4) . . ?
C13 C12 C17 127.9(5) . . ?
C11 C12 C17 124.4(4) . . ?
C13 C12 Rh1 72.9(2) . . ?
C11 C12 Rh1 70.8(2) . . ?
C17 C12 Rh1 126.0(3) . . ?
C12 C13 C14 108.1(4) . . ?
C12 C13 C18 125.4(4) . . ?
C14 C13 C18 126.4(4) . . ?
C12 C13 Rh1 69.6(2) . . ?
C14 C13 Rh1 71.3(2) . . ?
C18 C13 Rh1 127.8(3) . . ?
C15 C14 C13 108.4(4) . . ?
C15 C14 C19 125.9(4) . . ?
C13 C14 C19 124.9(4) . . ?
C15 C14 Rh1 73.3(2) . . ?
C13 C14 Rh1 71.2(2) . . ?
C19 C14 Rh1 129.3(3) . . ?
C11 C15 C14 108.0(4) . . ?
C11 C15 C20 127.8(4) . . ?
C14 C15 C20 123.9(4) . . ?
C11 C15 Rh1 68.3(2) . . ?
C14 C15 Rh1 69.8(2) . . ?
C20 C15 Rh1 132.5(3) . . ?
C22 C21 C25 106.8(4) . . ?
C22 C21 C26 126.8(4) . . ?
C25 C21 C26 126.2(4) . . ?
C22 C21 Rh2 68.4(2) . . ?
C25 C21 Rh2 68.9(2) . . ?
C26 C21 Rh2 130.7(3) . . ?
C21 C22 C23 109.5(4) . . ?
C21 C22 C27 126.0(5) . . ?
C23 C22 C27 124.0(5) . . ?
C21 C22 Rh2 76.4(3) . . ?
C23 C22 Rh2 68.5(2) . . ?
C27 C22 Rh2 127.3(3) . . ?
C24 C23 C22 106.6(4) . . ?
C24 C23 C28 125.9(5) . . ?
C22 C23 C28 127.2(5) . . ?
C24 C23 Rh2 72.2(2) . . ?
C22 C23 Rh2 73.5(2) . . ?
C28 C23 Rh2 123.9(3) . . ?
C25 C24 C23 107.7(4) . . ?
C25 C24 C29 124.7(4) . . ?
C23 C24 C29 126.9(4) . . ?
C25 C24 Rh2 73.8(2) . . ?
C23 C24 Rh2 70.2(2) . . ?
C29 C24 Rh2 129.1(3) . . ?
C24 C25 C21 109.2(4) . . ?
C24 C25 C30 126.6(4) . . ?
C21 C25 C30 123.4(4) . . ?
C24 C25 Rh2 69.3(2) . . ?
C21 C25 Rh2 75.2(2) . . ?
C30 C25 Rh2 129.6(3) . . ?
C32 Mo2 C33 89.01(17) . . ?
C32 Mo2 C34 81.61(15) . . ?
C33 Mo2 C34 88.36(19) . . ?
C32 Mo2 B33 113.74(16) . . ?
C33 Mo2 B33 153.41(17) . . ?
C34 Mo2 B33 107.69(16) . . ?
C32 Mo2 B34 153.88(17) . . ?
C33 Mo2 B34 107.53(18) . . ?
C34 Mo2 B34 118.01(17) . . ?
B33 Mo2 B34 46.35(17) . . ?
C32 Mo2 B32 76.77(16) . . ?
C33 Mo2 B32 134.48(19) . . ?
C34 Mo2 B32 130.48(17) . . ?
B33 Mo2 B32 46.85(16) . . ?
B34 Mo2 B32 77.25(17) . . ?
C32 Mo2 C31 86.67(15) . . ?
C33 Mo2 C31 94.49(19) . . ?
C34 Mo2 C31 167.89(15) . . ?
B33 Mo2 C31 74.32(16) . . ?
B34 Mo2 C31 72.32(16) . . ?
B32 Mo2 C31 42.47(16) . . ?
C32 Mo2 B35 124.13(17) . . ?
C33 Mo2 B35 78.43(19) . . ?
C34 Mo2 B35 150.25(17) . . ?
B33 Mo2 B35 77.35(17) . . ?
B34 Mo2 B35 44.62(17) . . ?
B32 Mo2 B35 74.86(19) . . ?
C31 Mo2 B35 41.63(17) . . ?
C32 Mo2 Rh3 101.95(12) . . ?
C33 Mo2 Rh3 142.72(15) . . ?
C34 Mo2 Rh3 58.88(11) . . ?
B33 Mo2 Rh3 48.88(11) . . ?
B34 Mo2 Rh3 77.28(12) . . ?
B32 Mo2 Rh3 82.80(12) . . ?
C31 Mo2 Rh3 121.36(11) . . ?
B35 Mo2 Rh3 120.66(12) . . ?
C32 Mo2 Rh4 148.25(11) . . ?
C33 Mo2 Rh4 92.88(14) . . ?
C34 Mo2 Rh4 66.79(11) . . ?
B33 Mo2 Rh4 75.16(11) . . ?
B34 Mo2 Rh4 53.28(13) . . ?
B32 Mo2 Rh4 121.47(11) . . ?
C31 Mo2 Rh4 124.68(11) . . ?
B35 Mo2 Rh4 87.17(12) . . ?
Rh3 Mo2 Rh4 59.623(15) . . ?
C35 Rh3 B33 80.04(16) . . ?
C35 Rh3 C54 98.10(16) . . ?
B33 Rh3 C54 103.29(17) . . ?
C35 Rh3 C55 135.05(15) . . ?
B33 Rh3 C55 98.27(16) . . ?
C54 Rh3 C55 38.03(14) . . ?
C35 Rh3 C53 89.13(16) . . ?
B33 Rh3 C53 137.33(17) . . ?
C54 Rh3 C53 37.34(16) . . ?
C55 Rh3 C53 61.75(15) . . ?
C35 Rh3 C51 148.71(16) . . ?
B33 Rh3 C51 126.09(15) . . ?
C54 Rh3 C51 62.09(15) . . ?
C55 Rh3 C51 36.86(14) . . ?
C53 Rh3 C51 60.22(14) . . ?
C35 Rh3 C52 115.12(16) . . ?
B33 Rh3 C52 158.65(16) . . ?
C54 Rh3 C52 61.28(16) . . ?
C55 Rh3 C52 60.41(14) . . ?
C53 Rh3 C52 35.93(15) . . ?
C51 Rh3 C52 35.13(14) . . ?
C35 Rh3 C34 110.88(14) . . ?
B33 Rh3 C34 97.52(15) . . ?
C54 Rh3 C34 146.80(14) . . ?
C55 Rh3 C34 113.84(13) . . ?
C53 Rh3 C34 124.73(16) . . ?
C51 Rh3 C34 84.76(14) . . ?
C52 Rh3 C34 91.01(15) . . ?
C35 Rh3 Mo2 101.12(12) . . ?
B33 Rh3 Mo2 52.21(11) . . ?
C54 Rh3 Mo2 144.68(11) . . ?
C55 Rh3 Mo2 113.15(10) . . ?
C53 Rh3 Mo2 167.85(11) . . ?
C51 Rh3 Mo2 108.71(10) . . ?
C52 Rh3 Mo2 132.05(11) . . ?
C34 Rh3 Mo2 45.38(10) . . ?
C35 Rh3 Rh4 48.67(11) . . ?
B33 Rh3 Rh4 77.64(12) . . ?
C54 Rh3 Rh4 146.53(11) . . ?
C55 Rh3 Rh4 174.27(10) . . ?
C53 Rh3 Rh4 123.96(11) . . ?
C51 Rh3 Rh4 143.63(10) . . ?
C52 Rh3 Rh4 123.53(10) . . ?
C34 Rh3 Rh4 63.21(9) . . ?
Mo2 Rh3 Rh4 61.186(14) . . ?
C35 Rh4 C42 113.07(15) . . ?
C35 Rh4 C41 151.50(16) . . ?
C42 Rh4 C41 38.59(16) . . ?
C35 Rh4 C43 91.20(16) . . ?
C42 Rh4 C43 37.64(17) . . ?
C41 Rh4 C43 63.55(18) . . ?
C35 Rh4 C44 105.59(17) . . ?
C42 Rh4 C44 62.90(17) . . ?
C41 Rh4 C44 62.95(19) . . ?
C43 Rh4 C44 37.54(15) . . ?
C35 Rh4 C45 142.14(19) . . ?
C42 Rh4 C45 62.45(15) . . ?
C41 Rh4 C45 37.05(18) . . ?
C43 Rh4 C45 62.13(16) . . ?
C44 Rh4 C45 37.04(18) . . ?
C35 Rh4 B34 78.72(16) . . ?
C42 Rh4 B34 114.06(17) . . ?
C41 Rh4 B34 112.44(19) . . ?
C43 Rh4 B34 142.00(15) . . ?
C44 Rh4 B34 175.36(18) . . ?
C45 Rh4 B34 138.87(19) . . ?
C35 Rh4 Rh3 44.27(10) . . ?
C42 Rh4 Rh3 154.98(12) . . ?
C41 Rh4 Rh3 161.04(13) . . ?
C43 Rh4 Rh3 120.77(12) . . ?
C44 Rh4 Rh3 108.16(12) . . ?
C45 Rh4 Rh3 125.82(12) . . ?
B34 Rh4 Rh3 76.07(12) . . ?
C35 Rh4 Mo2 95.68(10) . . ?
C42 Rh4 Mo2 145.32(13) . . ?
C41 Rh4 Mo2 111.85(13) . . ?
C43 Rh4 Mo2 166.42(11) . . ?
C44 Rh4 Mo2 128.94(12) . . ?
C45 Rh4 Mo2 106.09(12) . . ?
B34 Rh4 Mo2 51.28(11) . . ?
Rh3 Rh4 Mo2 59.191(11) . . ?
B35 C31 B32 114.5(3) . . ?
B35 C31 B40 63.5(3) . . ?
B32 C31 B40 112.3(4) . . ?
B35 C31 B36 114.1(4) . . ?
B32 C31 B36 61.5(3) . . ?
B40 C31 B36 61.1(3) . . ?
B35 C31 Mo2 69.3(2) . . ?
B32 C31 Mo2 66.6(2) . . ?
B40 C31 Mo2 126.5(3) . . ?
B36 C31 Mo2 123.5(3) . . ?
C31 B32 B36 59.9(3) . . ?
C31 B32 B37 106.8(3) . . ?
B36 B32 B37 60.6(3) . . ?
C31 B32 B33 105.2(3) . . ?
B36 B32 B33 107.5(3) . . ?
B37 B32 B33 59.1(2) . . ?
C31 B32 Mo2 70.9(2) . . ?
B36 B32 Mo2 126.0(3) . . ?
B37 B32 Mo2 120.2(3) . . ?
B33 B32 Mo2 64.2(2) . . ?
B38 B33 B37 60.4(3) . . ?
B38 B33 B34 60.5(3) . . ?
B37 B33 B34 108.2(3) . . ?
B38 B33 B32 107.4(3) . . ?
B37 B33 B32 59.7(2) . . ?
B34 B33 B32 106.2(3) . . ?
B38 B33 Rh3 134.1(3) . . ?
B37 B33 Rh3 141.6(3) . . ?
B34 B33 Rh3 108.6(3) . . ?
B32 B33 Rh3 118.2(3) . . ?
B38 B33 Mo2 125.2(3) . . ?
B37 B33 Mo2 125.2(3) . . ?
B34 B33 Mo2 68.2(2) . . ?
B32 B33 Mo2 69.0(2) . . ?
Rh3 B33 Mo2 78.91(14) . . ?
B39 B34 B35 60.8(3) . . ?
B39 B34 B33 109.0(4) . . ?
B35 B34 B33 108.9(3) . . ?
B39 B34 B38 61.6(3) . . ?
B35 B34 B38 109.9(4) . . ?
B33 B34 B38 59.2(3) . . ?
B39 B34 Mo2 126.4(3) . . ?
B35 B34 Mo2 70.9(2) . . ?
B33 B34 Mo2 65.42(19) . . ?
B38 B34 Mo2 121.3(3) . . ?
B39 B34 Rh4 150.8(3) . . ?
B35 B34 Rh4 121.9(3) . . ?
B33 B34 Rh4 97.6(3) . . ?
B38 B34 Rh4 128.0(3) . . ?
Mo2 B34 Rh4 75.44(14) . . ?
C31 B35 B34 105.0(4) . . ?
C31 B35 B40 58.6(3) . . ?
B34 B35 B40 105.8(4) . . ?
C31 B35 B39 104.7(4) . . ?
B34 B35 B39 59.5(3) . . ?
B40 B35 B39 58.6(3) . . ?
C31 B35 Mo2 69.1(2) . . ?
B34 B35 Mo2 64.5(2) . . ?
B40 B35 Mo2 122.1(3) . . ?
B39 B35 Mo2 119.4(3) . . ?
C31 B36 B40 58.9(3) . . ?
C31 B36 B32 58.5(3) . . ?
B40 B36 B32 108.0(4) . . ?
C31 B36 B41 105.4(4) . . ?
B40 B36 B41 60.4(3) . . ?
B32 B36 B41 108.2(4) . . ?
C31 B36 B37 105.6(4) . . ?
B40 B36 B37 108.8(4) . . ?
B32 B36 B37 60.4(3) . . ?
B41 B36 B37 60.2(3) . . ?
B33 B37 B38 59.3(3) . . ?
B33 B37 B41 106.8(4) . . ?
B38 B37 B41 59.3(3) . . ?
B33 B37 B32 61.2(2) . . ?
B38 B37 B32 107.7(3) . . ?
B41 B37 B32 106.5(4) . . ?
B33 B37 B36 107.8(4) . . ?
B38 B37 B36 107.0(4) . . ?
B41 B37 B36 59.4(3) . . ?
B32 B37 B36 59.0(3) . . ?
B33 B38 B41 108.5(3) . . ?
B33 B38 B37 60.3(3) . . ?
B41 B38 B37 60.5(3) . . ?
B33 B38 B34 60.3(2) . . ?
B41 B38 B34 106.9(4) . . ?
B37 B38 B34 108.0(3) . . ?
B33 B38 B39 107.8(3) . . ?
B41 B38 B39 59.6(3) . . ?
B37 B38 B39 108.0(4) . . ?
B34 B38 B39 59.0(3) . . ?
B40 B39 B34 107.6(3) . . ?
B40 B39 B41 60.1(3) . . ?
B34 B39 B41 106.5(4) . . ?
B40 B39 B35 60.7(3) . . ?
B34 B39 B35 59.7(3) . . ?
B41 B39 B35 108.3(4) . . ?
B40 B39 B38 106.8(4) . . ?
B34 B39 B38 59.5(3) . . ?
B41 B39 B38 58.6(3) . . ?
B35 B39 B38 107.4(3) . . ?
C31 B40 B36 60.0(3) . . ?
C31 B40 B39 105.8(4) . . ?
B36 B40 B39 109.5(4) . . ?
C31 B40 B41 106.2(4) . . ?
B36 B40 B41 60.4(3) . . ?
B39 B40 B41 60.7(3) . . ?
C31 B40 B35 57.9(3) . . ?
B36 B40 B35 108.5(4) . . ?
B39 B40 B35 60.7(3) . . ?
B41 B40 B35 108.8(4) . . ?
B38 B41 B36 108.4(4) . . ?
B38 B41 B40 108.6(4) . . ?
B36 B41 B40 59.2(3) . . ?
B38 B41 B39 61.8(3) . . ?
B36 B41 B39 107.4(4) . . ?
B40 B41 B39 59.2(3) . . ?
B38 B41 B37 60.1(3) . . ?
B36 B41 B37 60.4(3) . . ?
B40 B41 B37 108.0(4) . . ?
B39 B41 B37 109.4(4) . . ?
O32 C32 Mo2 176.7(3) . . ?
O33 C33 Mo2 179.9(6) . . ?
O34 C34 Mo2 164.2(4) . . ?
O34 C34 Rh3 118.6(3) . . ?
Mo2 C34 Rh3 75.74(12) . . ?
O35 C35 Rh3 141.2(3) . . ?
O35 C35 Rh4 131.7(3) . . ?
Rh3 C35 Rh4 87.06(15) . . ?
C45 C41 C42 107.2(4) . . ?
C45 C41 C46 128.2(5) . . ?
C42 C41 C46 124.0(5) . . ?
C45 C41 Rh4 74.2(2) . . ?
C42 C41 Rh4 70.1(2) . . ?
C46 C41 Rh4 127.9(4) . . ?
C43 C42 C41 108.4(4) . . ?
C43 C42 C47 125.8(4) . . ?
C41 C42 C47 125.5(4) . . ?
C43 C42 Rh4 72.6(2) . . ?
C41 C42 Rh4 71.3(2) . . ?
C47 C42 Rh4 126.0(3) . . ?
C42 C43 C44 107.6(4) . . ?
C42 C43 C48 126.9(4) . . ?
C44 C43 C48 125.4(4) . . ?
C42 C43 Rh4 69.7(2) . . ?
C44 C43 Rh4 71.5(2) . . ?
C48 C43 Rh4 127.3(3) . . ?
C45 C44 C43 108.3(4) . . ?
C45 C44 C49 125.9(4) . . ?
C43 C44 C49 125.2(5) . . ?
C45 C44 Rh4 73.1(3) . . ?
C43 C44 Rh4 70.9(2) . . ?
C49 C44 Rh4 128.6(3) . . ?
C41 C45 C44 108.3(4) . . ?
C41 C45 C50 125.0(5) . . ?
C44 C45 C50 126.2(5) . . ?
C41 C45 Rh4 68.7(2) . . ?
C44 C45 Rh4 69.8(2) . . ?
C50 C45 Rh4 133.6(3) . . ?
C52 C51 C55 108.1(4) . . ?
C52 C51 C56 126.0(4) . . ?
C55 C51 C56 125.4(4) . . ?
C52 C51 Rh3 74.3(2) . . ?
C55 C51 Rh3 67.6(2) . . ?
C56 C51 Rh3 129.7(3) . . ?
C51 C52 C53 107.8(4) . . ?
C51 C52 C57 126.0(4) . . ?
C53 C52 C57 126.1(4) . . ?
C51 C52 Rh3 70.6(2) . . ?
C53 C52 Rh3 68.0(2) . . ?
C57 C52 Rh3 131.0(3) . . ?
C54 C53 C52 109.2(4) . . ?
C54 C53 C58 125.0(4) . . ?
C52 C53 C58 125.4(4) . . ?
C54 C53 Rh3 69.0(2) . . ?
C52 C53 Rh3 76.0(2) . . ?
C58 C53 Rh3 127.2(3) . . ?
C53 C54 C55 106.5(4) . . ?
C53 C54 C59 126.0(4) . . ?
C55 C54 C59 127.4(4) . . ?
C53 C54 Rh3 73.7(2) . . ?
C55 C54 Rh3 71.5(2) . . ?
C59 C54 Rh3 123.0(3) . . ?
C51 C55 C54 108.4(4) . . ?
C51 C55 C60 125.3(4) . . ?
C54 C55 C60 125.3(4) . . ?
C51 C55 Rh3 75.5(2) . . ?
C54 C55 Rh3 70.4(2) . . ?
C60 C55 Rh3 128.5(3) . . ?

loop_
_geom_bond_atom_site_label_1
_geom_bond_atom_site_label_2
_geom_bond_distance
_geom_bond_site_symmetry_2
_geom_bond_publ_flag
Mo1 C2 2.016(4) . y
Mo1 C3 2.027(5) . y
Mo1 C4 2.029(4) . y
Mo1 B3 2.253(4) . y
Mo1 B4 2.286(4) . y
Mo1 B2 2.329(4) . y
Mo1 C1 2.378(4) . y
Mo1 B5 2.379(4) . y
Mo1 Rh2 2.7809(5) . y
Mo1 Rh1 2.8294(6) . y
Rh1 C5 2.113(4) . y
Rh1 C12 2.179(4) . y
Rh1 C11 2.186(4) . y
Rh1 C13 2.223(4) . y
Rh1 C14 2.225(4) . y
Rh1 C15 2.270(4) . y
Rh1 B4 2.317(4) . y
Rh1 Rh2 2.7975(6) . y
Rh2 C5 1.965(4) . y
Rh2 B3 2.124(4) . y
Rh2 C23 2.193(4) . y
Rh2 C24 2.220(4) . y
Rh2 C22 2.259(4) . y
Rh2 C25 2.279(4) . y
Rh2 C21 2.361(4) . y
Rh2 C4 2.477(4) . y
C1 B5 1.701(6) . ?
C1 B10 1.718(6) . ?
C1 B2 1.718(6) . ?
C1 B6 1.738(6) . ?
B2 B6 1.771(6) . ?
B2 B7 1.779(7) . ?
B2 B3 1.816(6) . ?
B3 B8 1.750(6) . ?
B3 B7 1.768(6) . ?
B3 B4 1.785(6) . ?
B4 B9 1.750(6) . ?
B4 B5 1.767(7) . ?
B4 B8 1.783(6) . ?
B5 B10 1.768(7) . ?
B5 B9 1.778(7) . ?
B6 B10 1.762(7) . ?
B6 B11 1.769(7) . ?
B6 B7 1.777(7) . ?
B7 B8 1.773(6) . ?
B7 B11 1.778(7) . ?
B8 B11 1.753(7) . ?
B8 B9 1.832(7) . ?
B9 B10 1.758(7) . ?
B9 B11 1.786(7) . ?
B10 B11 1.790(8) . ?
C2 O2 1.138(5) . ?
C3 O3 1.128(5) . ?
C4 O4 1.158(4) . ?
C5 O5 1.146(5) . ?
C11 C15 1.417(6) . ?
C11 C12 1.454(6) . ?
C11 C16 1.499(6) . ?
C12 C13 1.415(6) . ?
C12 C17 1.503(6) . ?
C13 C14 1.429(6) . ?
C13 C18 1.503(6) . ?
C14 C15 1.422(6) . ?
C14 C19 1.479(6) . ?
C15 C20 1.496(6) . ?
C21 C22 1.398(6) . ?
C21 C25 1.432(6) . ?
C21 C26 1.499(6) . ?
C22 C23 1.451(7) . ?
C22 C27 1.509(6) . ?
C23 C24 1.425(6) . ?
C23 C28 1.500(7) . ?
C24 C25 1.421(6) . ?
C24 C29 1.504(6) . ?
C25 C30 1.483(6) . ?
Mo2 C32 2.014(4) . ?
Mo2 C33 2.020(5) . ?
Mo2 C34 2.040(4) . ?
Mo2 B33 2.237(4) . ?
Mo2 B34 2.285(4) . ?
Mo2 B32 2.321(5) . ?
Mo2 C31 2.390(4) . ?
Mo2 B35 2.392(5) . ?
Mo2 Rh3 2.7786(5) . ?
Mo2 Rh4 2.8346(6) . ?
Rh3 C35 1.951(4) . ?
Rh3 B33 2.133(4) . ?
Rh3 C54 2.194(4) . ?
Rh3 C55 2.209(4) . ?
Rh3 C53 2.256(4) . ?
Rh3 C51 2.313(4) . ?
Rh3 C52 2.361(4) . ?
Rh3 C34 2.454(4) . ?
Rh3 Rh4 2.7910(6) . ?
Rh4 C35 2.099(4) . ?
Rh4 C42 2.187(4) . ?
Rh4 C41 2.204(4) . ?
Rh4 C43 2.225(4) . ?
Rh4 C44 2.233(4) . ?
Rh4 C45 2.277(4) . ?
Rh4 B34 2.347(5) . ?
C31 B35 1.699(7) . ?
C31 B32 1.707(7) . ?
C31 B40 1.712(7) . ?
C31 B36 1.732(7) . ?
B32 B36 1.760(7) . ?
B32 B37 1.786(6) . ?
B32 B33 1.814(6) . ?
B33 B38 1.760(6) . ?
B33 B37 1.777(6) . ?
B33 B34 1.780(7) . ?
B34 B39 1.773(7) . ?
B34 B35 1.778(7) . ?
B34 B38 1.783(7) . ?
B35 B40 1.795(8) . ?
B35 B39 1.796(7) . ?
B36 B40 1.752(9) . ?
B36 B41 1.772(7) . ?
B36 B37 1.790(8) . ?
B37 B38 1.779(7) . ?
B37 B41 1.786(8) . ?
B38 B41 1.765(7) . ?
B38 B39 1.821(7) . ?
B39 B40 1.758(8) . ?
B39 B41 1.783(8) . ?
B40 B41 1.773(9) . ?
C32 O32 1.144(5) . ?
C33 O33 1.140(5) . ?
C34 O34 1.166(5) . ?
C35 O35 1.163(4) . ?
C41 C45 1.425(7) . ?
C41 C42 1.451(6) . ?
C41 C46 1.484(7) . ?
C42 C43 1.424(7) . ?
C42 C47 1.512(6) . ?
C43 C44 1.434(6) . ?
C43 C48 1.503(6) . ?
C44 C45 1.433(7) . ?
C44 C49 1.493(7) . ?
C45 C50 1.497(6) . ?
C51 C52 1.411(5) . ?
C51 C55 1.433(5) . ?
C51 C56 1.498(5) . ?
C52 C53 1.427(6) . ?
C52 C57 1.494(6) . ?
C53 C54 1.426(6) . ?
C53 C58 1.511(6) . ?
C54 C55 1.435(5) . ?
C54 C59 1.501(6) . ?
C55 C60 1.491(5) . ?
